data_8107329
loop_
_publ_author_name
'Zhen, Chen'
'Yanwen, Sun'
'Yingying, Meng'

_publ_section_title
;
 The crystal structure of tert-butyl 2-(4-(12-bromo
 [2.2]paracyclophanyl)carbamoyl)pyrrolidine-1-carboxylate, C26H31BrN2O3
;
_journal_issue 6
_journal_name_full 'Zeitschrift f\"ur Kristallographie - New Crystal Structures'
_journal_page_first 1185
_journal_page_last 1187
_journal_paper_doi 10.1515/ncrs-2022-0458
_journal_volume 237
_journal_year 2022
_chemical_absolute_configuration rm
_chemical_formula_moiety 'C26 H31 Br N2 O3'
_chemical_formula_sum 'C26 H31 Br N2 O3'
_chemical_formula_weight 499.44
_chemical_name_systematic
;  
tert-butyl 2-(4-(12-bromo [2.2] Paracyclophanyl)
carbamoyl) pyrrolidine-1-carboxylate
;
_space_group_crystal_system orthorhombic
_space_group_IT_number 19
_space_group_name_Hall 'P 2ac 2ab'
_space_group_name_H-M_alt 'P 21 21 21'
_atom_sites_solution_hydrogens geom
_atom_sites_solution_primary direct
_audit_creation_method SHELXL-2014/7
_cell_angle_alpha 90
_cell_angle_beta 90
_cell_angle_gamma 90
_cell_formula_units_Z 4
_cell_length_a 11.010(10)
_cell_length_b 13.227(12)
_cell_length_c 16.458(14)
_cell_measurement_reflns_used 3504
_cell_measurement_temperature 296(2)
_cell_measurement_theta_max 21.648
_cell_measurement_theta_min 2.703
_cell_volume 2397(4)
_computing_cell_refinement 'Bruker [1]'
_computing_data_reduction 'Bruker [1]'
_computing_molecular_graphics 'DIAMOND [5]'
_computing_publication_material 'ShelXL [4]'
_computing_structure_refinement 'ShelXL [4]'
_computing_structure_solution 'OLEX2 [2], ShelXS [3]'
_diffrn_ambient_temperature 296.15
_diffrn_measured_fraction_theta_full 0.998
_diffrn_measured_fraction_theta_max 0.988
_diffrn_measurement_device_type 'Bruker Smart Apex II CCD area detector'
_diffrn_measurement_method 'phi and omega scans'
_diffrn_radiation_monochromator graphite
_diffrn_radiation_type MoK\a
_diffrn_radiation_wavelength 0.71073
_diffrn_reflns_av_R_equivalents 0.0353
_diffrn_reflns_av_unetI/netI 0.0622
_diffrn_reflns_Laue_measured_fraction_full 0.998
_diffrn_reflns_Laue_measured_fraction_max 0.988
_diffrn_reflns_limit_h_max 14
_diffrn_reflns_limit_h_min -14
_diffrn_reflns_limit_k_max 16
_diffrn_reflns_limit_k_min -17
_diffrn_reflns_limit_l_max 21
_diffrn_reflns_limit_l_min -18
_diffrn_reflns_number 17705
_diffrn_reflns_point_group_measured_fraction_full 0.996
_diffrn_reflns_point_group_measured_fraction_max 0.986
_diffrn_reflns_theta_full 25.242
_diffrn_reflns_theta_max 27.676
_diffrn_reflns_theta_min 2.707
_exptl_absorpt_coefficient_mu 1.745
_exptl_absorpt_correction_T_max 0.840
_exptl_absorpt_correction_T_min 0.738
_exptl_absorpt_correction_type multi-scan
_exptl_absorpt_process_details SADABS
_exptl_crystal_density_diffrn 1.384
_exptl_crystal_description block
_exptl_crystal_F_000 1040
_exptl_crystal_size_max 0.2
_exptl_crystal_size_mid 0.15
_exptl_crystal_size_min 0.1
_refine_diff_density_max 0.242
_refine_diff_density_min -0.355
_refine_diff_density_rms 0.041
_refine_ls_abs_structure_details
;
 Flack x determined using 1225 quotients [(I+)-(I-)]/[(I+)+(I-)]
 (Parsons, Flack and Wagner, Acta Cryst. B69 (2013) 249-259).
;
_refine_ls_abs_structure_Flack 0.007(5)
_refine_ls_extinction_coef .
_refine_ls_extinction_method none
_refine_ls_goodness_of_fit_ref 1.000
_refine_ls_hydrogen_treatment constr
_refine_ls_matrix_type full
_refine_ls_number_parameters 302
_refine_ls_number_reflns 5536
_refine_ls_number_restraints 0
_refine_ls_restrained_S_all 1.000
_refine_ls_R_factor_all 0.0713
_refine_ls_R_factor_gt 0.0367
_refine_ls_shift/su_max 0.000
_refine_ls_shift/su_mean 0.000
_refine_ls_structure_factor_coef Fsqd
_refine_ls_weighting_details 'w=1/[\s^2^(Fo^2^)+(0.0225P)^2^] where P=(Fo^2^+2Fc^2^)/3'
_refine_ls_weighting_scheme calc
_refine_ls_wR_factor_gt 0.0695
_refine_ls_wR_factor_ref 0.0775
_reflns_Friedel_coverage 0.772
_reflns_Friedel_fraction_full 0.993
_reflns_Friedel_fraction_max 0.982
_reflns_number_gt 3657
_reflns_number_total 5536
_reflns_threshold_expression 'I > 2\s(I)'
_cod_data_source_file suppl_j_ncrs-2022-0458_suppl.cif
_cod_data_source_block p
_cod_database_code 8107329
_shelx_space_group_comment
;
The symmetry employed for this shelxl refinement is uniquely defined
by the following loop, which should always be used as a source of
symmetry information in preference to the above space-group names.
They are only intended as comments.
;
_shelx_estimated_absorpt_t_max 0.845
_shelx_estimated_absorpt_t_min 0.722

loop_
_space_group_symop_operation_xyz
'x, y, z'
'-x+1/2, -y, z+1/2'
'x+1/2, -y+1/2, -z'
'-x, y+1/2, -z+1/2'

loop_
_atom_site_label
_atom_site_type_symbol
_atom_site_fract_x
_atom_site_fract_y
_atom_site_fract_z
_atom_site_U_iso_or_equiv
_atom_site_adp_type
_atom_site_occupancy
_atom_site_site_symmetry_order
_atom_site_calc_flag
_atom_site_refinement_flags_posn
_atom_site_refinement_flags_adp
_atom_site_refinement_flags_occupancy
_atom_site_disorder_assembly
_atom_site_disorder_group
Br1 Br 0.76167(4) 0.87996(3) 0.22192(3) 0.07424(18) Uani 1 1 d . . . . .
O1 O 0.4379(2) 1.26682(16) 0.16071(15) 0.0495(6) Uani 1 1 d . . . . .
O2 O 0.3263(2) 1.02571(18) 0.05528(15) 0.0568(7) Uani 1 1 d . . . . .
O3 O 0.3703(2) 0.87087(16) 0.10886(13) 0.0465(6) Uani 1 1 d . . . . .
N1 N 0.5625(2) 1.13180(19) 0.17696(16) 0.0393(7) Uani 1 1 d . . . . .
H1 H 0.5616 1.0673 0.1837 0.047 Uiso 1 1 calc R . . . .
N2 N 0.3660(2) 1.00455(17) 0.18860(16) 0.0366(6) Uani 1 1 d . . . . .
C1 C 0.6514(4) 1.1138(3) -0.0233(2) 0.0710(12) Uani 1 1 d . . . . .
H1A H 0.5747 1.0782 -0.0186 0.085 Uiso 1 1 calc R . . . .
H1B H 0.6682 1.1234 -0.0806 0.085 Uiso 1 1 calc R . . . .
C2 C 0.6395(4) 1.2196(3) 0.0185(2) 0.0555(10) Uani 1 1 d . . . . .
H2A H 0.6675 1.2711 -0.0190 0.067 Uiso 1 1 calc R . . . .
H2B H 0.5544 1.2326 0.0297 0.067 Uiso 1 1 calc R . . . .
C3 C 0.7093(3) 1.2287(2) 0.0957(2) 0.0411(9) Uani 1 1 d . . . . .
C4 C 0.6781(3) 1.1765(2) 0.1665(2) 0.0367(8) Uani 1 1 d . . . . .
C5 C 0.7656(3) 1.1500(2) 0.2228(2) 0.0441(8) Uani 1 1 d . . . . .
H5 H 0.7429 1.1152 0.2695 0.053 Uiso 1 1 calc R . . . .
C6 C 0.8860(3) 1.1744(3) 0.2108(2) 0.0509(9) Uani 1 1 d . . . . .
C7 C 0.9103(4) 1.2458(3) 0.1505(3) 0.0599(12) Uani 1 1 d . . . . .
H7 H 0.9867 1.2756 0.1480 0.072 Uiso 1 1 calc R . . . .
C8 C 0.8239(4) 1.2726(3) 0.0950(3) 0.0543(11) Uani 1 1 d . . . . .
H8 H 0.8421 1.3212 0.0560 0.065 Uiso 1 1 calc R . . . .
C9 C 0.9824(4) 1.1090(4) 0.2487(3) 0.0742(12) Uani 1 1 d . . . . .
H9A H 0.9565 1.0901 0.3030 0.089 Uiso 1 1 calc R . . . .
H9B H 1.0564 1.1483 0.2539 0.089 Uiso 1 1 calc R . . . .
C10 C 1.0110(4) 1.0099(3) 0.1989(3) 0.0732(13) Uani 1 1 d . . . . .
H10A H 1.0947 1.0122 0.1806 0.088 Uiso 1 1 calc R . . . .
H10B H 1.0024 0.9519 0.2345 0.088 Uiso 1 1 calc R . . . .
C11 C 0.9294(3) 0.9964(3) 0.1265(2) 0.0473(9) Uani 1 1 d . . . . .
C12 C 0.8144(3) 0.9567(2) 0.1299(2) 0.0417(8) Uani 1 1 d . . . . .
C13 C 0.7263(3) 0.9820(2) 0.0744(2) 0.0430(9) Uani 1 1 d . . . . .
H13 H 0.6497 0.9527 0.0781 0.052 Uiso 1 1 calc R . . . .
C14 C 0.7502(4) 1.0503(2) 0.0135(2) 0.0473(9) Uani 1 1 d . . . . .
C15 C 0.8711(4) 1.0716(3) -0.0014(2) 0.0548(11) Uani 1 1 d . . . . .
H15 H 0.8933 1.1046 -0.0490 0.066 Uiso 1 1 calc R . . . .
C16 C 0.9582(3) 1.0443(3) 0.0537(3) 0.0526(10) Uani 1 1 d . . . . .
H16 H 1.0391 1.0582 0.0421 0.063 Uiso 1 1 calc R . . . .
C17 C 0.4534(3) 1.1784(2) 0.17765(19) 0.0352(8) Uani 1 1 d . . . . .
C18 C 0.3495(3) 1.1118(2) 0.20681(18) 0.0353(7) Uani 1 1 d . . . . .
H18 H 0.2731 1.1354 0.1828 0.042 Uiso 1 1 calc R . . . .
C19 C 0.3389(3) 1.1128(3) 0.2997(2) 0.0498(9) Uani 1 1 d . . . . .
H19A H 0.3810 1.1707 0.3223 0.060 Uiso 0.786(16) 1 calc R . P A 1
H19B H 0.2544 1.1154 0.3162 0.060 Uiso 0.786(16) 1 calc R . P A 1
H19C H 0.4151 1.1341 0.3238 0.060 Uiso 0.214(16) 1 calc R . P A 2
H19D H 0.2758 1.1594 0.3165 0.060 Uiso 0.214(16) 1 calc R . P A 2
C21 C 0.3716(4) 0.9406(2) 0.2608(2) 0.0510(9) Uani 1 1 d . . . . .
H21A H 0.4361 0.8909 0.2563 0.061 Uiso 0.786(16) 1 calc R . P A 1
H21B H 0.2951 0.9060 0.2699 0.061 Uiso 0.786(16) 1 calc R . P A 1
H21C H 0.4550 0.9261 0.2758 0.061 Uiso 0.214(16) 1 calc R . P A 2
H21D H 0.3287 0.8774 0.2523 0.061 Uiso 0.214(16) 1 calc R . P A 2
C22 C 0.3503(3) 0.9713(2) 0.1118(2) 0.0390(8) Uani 1 1 d . . . . .
C23 C 0.3431(3) 0.8117(3) 0.0361(2) 0.0434(9) Uani 1 1 d . . . . .
C24 C 0.4163(4) 0.8472(3) -0.0355(2) 0.0621(11) Uani 1 1 d . . . . .
H24A H 0.3886 0.9129 -0.0520 0.093 Uiso 1 1 calc GR . . . .
H24B H 0.4067 0.8004 -0.0796 0.093 Uiso 1 1 calc GR . . . .
H24C H 0.5005 0.8509 -0.0206 0.093 Uiso 1 1 calc GR . . . .
C25 C 0.2092(3) 0.8168(3) 0.0196(3) 0.0718(13) Uani 1 1 d . . . . .
H25A H 0.1652 0.7986 0.0677 0.108 Uiso 1 1 calc GR . . . .
H25B H 0.1890 0.7708 -0.0235 0.108 Uiso 1 1 calc GR . . . .
H25C H 0.1877 0.8844 0.0038 0.108 Uiso 1 1 calc GR . . . .
C26 C 0.3812(4) 0.7062(3) 0.0620(2) 0.0649(12) Uani 1 1 d . . . . .
H26A H 0.4640 0.7075 0.0803 0.097 Uiso 1 1 calc GR . . . .
H26B H 0.3739 0.6609 0.0167 0.097 Uiso 1 1 calc GR . . . .
H26C H 0.3297 0.6835 0.1054 0.097 Uiso 1 1 calc GR . . . .
C20 C 0.3974(8) 1.0152(4) 0.3275(3) 0.055(2) Uani 0.786(16) 1 d . . P A 1
H20A H 0.4842 1.0239 0.3347 0.065 Uiso 0.786(16) 1 calc R . P A 1
H20B H 0.3624 0.9926 0.3784 0.065 Uiso 0.786(16) 1 calc R . P A 1
C20A C 0.308(3) 1.0062(13) 0.3266(11) 0.051(7) Uani 0.214(16) 1 d . . P A 2
H20C H 0.2206 0.9951 0.3266 0.061 Uiso 0.214(16) 1 calc R . P A 2
H20D H 0.3397 0.9920 0.3803 0.061 Uiso 0.214(16) 1 calc R . P A 2

loop_
_atom_site_aniso_label
_atom_site_aniso_U_11
_atom_site_aniso_U_22
_atom_site_aniso_U_33
_atom_site_aniso_U_23
_atom_site_aniso_U_13
_atom_site_aniso_U_12
Br1 0.0971(4) 0.0545(2) 0.0711(3) 0.0202(2) 0.0107(3) -0.0102(2)
O1 0.0503(15) 0.0316(12) 0.0667(17) 0.0037(12) 0.0066(13) 0.0070(11)
O2 0.0877(19) 0.0459(14) 0.0368(15) 0.0073(12) -0.0077(13) 0.0091(14)
O3 0.0661(15) 0.0357(13) 0.0376(13) -0.0025(11) -0.0111(11) 0.0011(12)
N1 0.0310(15) 0.0265(13) 0.0605(18) -0.0007(13) 0.0036(13) 0.0013(12)
N2 0.0435(15) 0.0317(14) 0.0347(16) 0.0012(12) -0.0015(13) -0.0022(12)
C1 0.088(3) 0.073(3) 0.052(2) -0.008(2) -0.023(2) 0.024(3)
C2 0.062(3) 0.055(2) 0.049(2) 0.0105(19) 0.004(2) 0.018(2)
C3 0.046(2) 0.0292(16) 0.048(2) -0.0029(16) 0.0110(17) 0.0037(15)
C4 0.0325(18) 0.0316(16) 0.046(2) -0.0086(15) 0.0056(16) -0.0003(14)
C5 0.045(2) 0.0503(18) 0.0373(19) -0.0113(15) 0.0077(19) -0.0038(16)
C6 0.039(2) 0.067(2) 0.047(2) -0.022(2) -0.0003(19) -0.0085(18)
C7 0.047(2) 0.057(3) 0.076(3) -0.022(2) 0.017(2) -0.018(2)
C8 0.058(3) 0.039(2) 0.066(3) -0.0036(19) 0.021(2) -0.0079(19)
C9 0.046(2) 0.111(3) 0.065(3) -0.018(3) -0.013(2) -0.004(2)
C10 0.048(2) 0.077(3) 0.094(4) 0.005(3) -0.018(2) 0.003(2)
C11 0.035(2) 0.043(2) 0.063(2) -0.0013(18) 0.0022(18) 0.0037(16)
C12 0.049(2) 0.0320(17) 0.044(2) -0.0003(16) 0.0025(18) -0.0002(16)
C13 0.041(2) 0.0344(17) 0.054(2) -0.0145(16) -0.0017(18) -0.0006(16)
C14 0.060(3) 0.0423(18) 0.040(2) -0.0101(15) -0.005(2) 0.011(2)
C15 0.083(3) 0.038(2) 0.044(2) -0.0010(17) 0.018(2) 0.005(2)
C16 0.043(2) 0.042(2) 0.072(3) -0.001(2) 0.021(2) -0.0033(17)
C17 0.0370(19) 0.0349(18) 0.0336(19) -0.0066(14) 0.0030(15) 0.0012(15)
C18 0.0314(17) 0.0361(16) 0.039(2) -0.0007(15) 0.0030(14) 0.0023(14)
C19 0.052(2) 0.055(2) 0.042(2) -0.0083(18) 0.0092(17) 0.0051(19)
C21 0.069(2) 0.045(2) 0.040(2) 0.0061(17) -0.0088(19) 0.0013(18)
C22 0.039(2) 0.0376(19) 0.041(2) 0.0003(16) -0.0041(16) -0.0038(15)
C23 0.048(2) 0.046(2) 0.036(2) -0.0078(16) -0.0067(18) -0.0053(17)
C24 0.069(3) 0.069(3) 0.048(3) -0.002(2) 0.003(2) 0.000(2)
C25 0.056(3) 0.081(3) 0.078(3) -0.015(2) -0.011(2) -0.011(2)
C26 0.090(3) 0.042(2) 0.063(3) -0.0095(19) -0.007(2) -0.004(2)
C20 0.064(5) 0.061(3) 0.039(3) -0.001(2) -0.007(3) 0.005(3)
C20A 0.065(19) 0.057(11) 0.031(10) 0.001(8) 0.000(10) -0.002(10)

loop_
_atom_type_symbol
_atom_type_description
_atom_type_scat_dispersion_real
_atom_type_scat_dispersion_imag
_atom_type_scat_source
C C 0.0033 0.0016 'International Tables Vol C Tables 4.2.6.8 and 6.1.1.4'
H H 0.0000 0.0000 'International Tables Vol C Tables 4.2.6.8 and 6.1.1.4'
N N 0.0061 0.0033 'International Tables Vol C Tables 4.2.6.8 and 6.1.1.4'
O O 0.0106 0.0060 'International Tables Vol C Tables 4.2.6.8 and 6.1.1.4'
Br Br -0.2901 2.4595 'International Tables Vol C Tables 4.2.6.8 and 6.1.1.4'

loop_
_geom_angle_atom_site_label_1
_geom_angle_atom_site_label_2
_geom_angle_atom_site_label_3
_geom_angle
_geom_angle_site_symmetry_1
_geom_angle_site_symmetry_3
C22 O3 C23 121.6(3) . .
C17 N1 C4 127.7(3) . .
C21 N2 C18 113.6(2) . .
C22 N2 C18 119.5(3) . .
C22 N2 C21 125.4(3) . .
C14 C1 C2 112.6(3) . .
C3 C2 C1 113.8(3) . .
C4 C3 C2 123.0(3) . .
C8 C3 C2 119.7(4) . .
C8 C3 C4 115.9(4) . .
C3 C4 N1 122.0(3) . .
C5 C4 N1 116.1(3) . .
C5 C4 C3 120.9(3) . .
C6 C5 C4 121.0(3) . .
C5 C6 C7 116.4(4) . .
C5 C6 C9 119.0(4) . .
C7 C6 C9 123.2(4) . .
C8 C7 C6 121.2(4) . .
C7 C8 C3 121.2(4) . .
C6 C9 C10 113.7(3) . .
C11 C10 C9 113.0(3) . .
C12 C11 C10 124.4(4) . .
C12 C11 C16 114.8(4) . .
C16 C11 C10 119.5(3) . .
C11 C12 Br1 121.1(3) . .
C11 C12 C13 122.1(3) . .
C13 C12 Br1 116.1(3) . .
C12 C13 C14 120.6(3) . .
C13 C14 C1 121.5(4) . .
C13 C14 C15 116.6(3) . .
C15 C14 C1 120.8(4) . .
C16 C15 C14 120.2(4) . .
C15 C16 C11 122.1(3) . .
O1 C17 N1 124.2(3) . .
O1 C17 C18 121.6(3) . .
N1 C17 C18 114.1(3) . .
N2 C18 C17 113.8(2) . .
N2 C18 C19 102.8(3) . .
C17 C18 C19 111.5(3) . .
C20 C19 C18 105.2(3) . .
C20A C19 C18 107.5(7) . .
N2 C21 C20 102.8(3) . .
N2 C21 C20A 102.9(7) . .
O2 C22 O3 126.6(3) . .
O2 C22 N2 123.8(3) . .
O3 C22 N2 109.5(3) . .
O3 C23 C24 111.5(3) . .
O3 C23 C25 109.0(3) . .
O3 C23 C26 101.9(3) . .
C24 C23 C26 111.0(3) . .
C25 C23 C24 111.7(3) . .
C25 C23 C26 111.3(3) . .
C21 C20 C19 105.0(4) . .
C19 C20A C21 102.3(13) . .

loop_
_geom_bond_atom_site_label_1
_geom_bond_atom_site_label_2
_geom_bond_distance
_geom_bond_site_symmetry_2
Br1 C12 1.913(4) .
O1 C17 1.215(4) .
O2 C22 1.206(4) .
O3 C22 1.347(4) .
O3 C23 1.461(4) .
N1 C4 1.413(4) .
N1 C17 1.350(4) .
N2 C18 1.461(4) .
N2 C21 1.460(4) .
N2 C22 1.350(4) .
C1 C2 1.565(6) .
C1 C14 1.502(5) .
C2 C3 1.489(5) .
C3 C4 1.397(5) .
C3 C8 1.389(5) .
C4 C5 1.382(4) .
C5 C6 1.378(5) .
C6 C7 1.396(5) .
C6 C9 1.505(6) .
C7 C8 1.366(6) .
C9 C10 1.578(6) .
C10 C11 1.503(6) .
C11 C12 1.372(5) .
C11 C16 1.392(5) .
C12 C13 1.375(5) .
C13 C14 1.375(5) .
C14 C15 1.383(6) .
C15 C16 1.367(6) .
C17 C18 1.522(4) .
C18 C19 1.533(5) .
C19 C20 1.514(6) .
C19 C20A 1.517(19) .
C21 C20 1.503(6) .
C21 C20A 1.56(2) .
C23 C24 1.503(5) .
C23 C25 1.501(5) .
C23 C26 1.518(5) .

loop_
_geom_hbond_atom_site_label_D
_geom_hbond_atom_site_label_H
_geom_hbond_atom_site_label_A
_geom_hbond_distance_DH
_geom_hbond_distance_HA
_geom_hbond_distance_DA
_geom_hbond_angle_DHA
_geom_hbond_site_symmetry_A
N1 H1 N2 0.86 2.31 2.748(4) 111.8 .
C15 H15 O1 0.93 2.55 3.462(5) 166.1 3_575
C21 H21A O1 0.97 2.55 3.368(5) 142.6 4_645
C24 H24A O2 0.96 2.41 2.965(5) 116.3 .
C25 H25C O2 0.96 2.56 3.105(5) 116.3 .
